data_4311867
loop_
_publ_author_name
'John F. Lehmann'
'Gary J. Schrobilgen'
'Karl O. Christe'
'Andreas Kornath'
'Reijo J. Suontamo'

_publ_section_title
;
 X-ray Crystal Structures of [XF6][Sb2F11] (X = Cl, Br, I); 35,37Cl,
 79,81Br, and 127I NMR Studies and Electronic Structure Calculations of
 the XF6+ Cations
;
_journal_name_full 'Inorganic Chemistry'
_journal_page_first 6905
_journal_page_last 6921
_journal_paper_doi 10.1021/ic040015o
_journal_volume 43
_journal_year 2004
_chemical_formula_sum 'Cl F17 Sb2'
_chemical_formula_weight 601.95
_chemical_name_systematic
;
  ?
;
_space_group_IT_number 14
_symmetry_cell_setting monoclinic
_symmetry_space_group_name_Hall '-P 2yn'
_symmetry_space_group_name_H-M 'P 1 21/n 1'
_atom_sites_solution_hydrogens geom
_atom_sites_solution_primary direct
_atom_sites_solution_secondary difmap
_audit_creation_method SHELXL-97
_cell_angle_alpha 90.00
_cell_angle_beta 97.783(6)
_cell_angle_gamma 90.00
_cell_formula_units_Z 4
_cell_length_a 11.824(2)
_cell_length_b 8.4342(18)
_cell_length_c 12.088(2)
_cell_measurement_temperature 299(2)
_cell_volume 1194.4(4)
_computing_structure_refinement 'SHELXL-97 (Sheldrick, 1997)'
_computing_structure_solution 'SHELXS-97 (Sheldrick, 1990)'
_diffrn_ambient_temperature 299(2)
_diffrn_measured_fraction_theta_full 0.915
_diffrn_measured_fraction_theta_max 0.915
_diffrn_radiation_monochromator graphite
_diffrn_radiation_source 'fine-focus sealed tube'
_diffrn_radiation_type MoK\a
_diffrn_radiation_wavelength 0.71073
_diffrn_reflns_av_R_equivalents 0.0624
_diffrn_reflns_av_sigmaI/netI 0.0689
_diffrn_reflns_limit_h_max 15
_diffrn_reflns_limit_h_min -14
_diffrn_reflns_limit_k_max 11
_diffrn_reflns_limit_k_min -10
_diffrn_reflns_limit_l_max 15
_diffrn_reflns_limit_l_min -16
_diffrn_reflns_number 10722
_diffrn_reflns_theta_full 28.96
_diffrn_reflns_theta_max 28.96
_diffrn_reflns_theta_min 2.26
_exptl_absorpt_coefficient_mu 4.955
_exptl_crystal_density_diffrn 3.348
_exptl_crystal_density_method 'not measured'
_exptl_crystal_F_000 1088
_refine_diff_density_max 1.434
_refine_diff_density_min -1.359
_refine_diff_density_rms 0.231
_refine_ls_extinction_coef 0.00173(18)
_refine_ls_extinction_expression Fc^*^=kFc[1+0.001xFc^2^\l^3^/sin(2\q)]^-1/4^
_refine_ls_extinction_method SHELXL
_refine_ls_goodness_of_fit_ref 1.070
_refine_ls_hydrogen_treatment mixed
_refine_ls_matrix_type full
_refine_ls_number_parameters 185
_refine_ls_number_reflns 2899
_refine_ls_number_restraints 0
_refine_ls_restrained_S_all 1.070
_refine_ls_R_factor_all 0.0810
_refine_ls_R_factor_gt 0.0488
_refine_ls_shift/su_max 0.000
_refine_ls_shift/su_mean 0.000
_refine_ls_structure_factor_coef Fsqd
_refine_ls_weighting_details 'calc w=1/[\s^2^(Fo^2^)+(0.0435P)^2^+3.0245P] where P=(Fo^2^+2Fc^2^)/3'
_refine_ls_weighting_scheme calc
_refine_ls_wR_factor_gt 0.0991
_refine_ls_wR_factor_ref 0.1070
_reflns_number_gt 2048
_reflns_number_total 2899
_reflns_threshold_expression >2sigma(I)
_cod_data_source_file ic040015o_1.cif
_cod_data_source_block ClF6+Sb2F11-
_cod_original_cell_volume 1194.3(4)
_cod_database_code 4311867

loop_
_symmetry_equiv_pos_as_xyz
'x, y, z'
'-x+1/2, y+1/2, -z+1/2'
'-x, -y, -z'
'x-1/2, -y-1/2, z-1/2'

loop_
_atom_site_label
_atom_site_type_symbol
_atom_site_fract_x
_atom_site_fract_y
_atom_site_fract_z
_atom_site_U_iso_or_equiv
_atom_site_adp_type
_atom_site_occupancy
_atom_site_symmetry_multiplicity
_atom_site_calc_flag
_atom_site_refinement_flags
_atom_site_disorder_assembly
_atom_site_disorder_group
Sb2 Sb 0.80865(5) 0.02424(6) 0.34522(4) 0.01919(16) Uani 1 1 d . . .
Sb1 Sb 0.72513(5) 0.00852(6) 0.64441(4) 0.02190(17) Uani 1 1 d . . .
F8 F 0.6758(5) -0.1959(6) 0.6098(4) 0.0413(14) Uani 1 1 d . . .
F7 F 0.6488(5) 0.0315(6) 0.7675(4) 0.0422(14) Uani 1 1 d . . .
F12 F 0.8109(4) -0.0197(5) 0.5097(3) 0.0262(11) Uani 1 1 d . . .
F10 F 0.7882(6) 0.2090(6) 0.6511(5) 0.061(2) Uani 1 1 d . . .
F9 F 0.8548(5) -0.0691(7) 0.7284(4) 0.0439(14) Uani 1 1 d . . .
F13 F 0.8062(5) 0.0585(6) 0.1926(4) 0.0322(12) Uani 1 1 d . . .
F11 F 0.6051(5) 0.0867(8) 0.5442(5) 0.0547(17) Uani 1 1 d . . .
Cl2 Cl 0.5000 0.0000 1.0000 0.0200(5) Uani 1 2 d S . .
F6 F 0.4295(4) 0.1346(5) 1.0450(4) 0.0295(12) Uani 1 1 d . . .
F5 F 0.4382(4) 0.0291(6) 0.8806(4) 0.0317(12) Uani 1 1 d . . .
F4 F 0.5932(4) 0.1217(5) 0.9792(4) 0.0292(11) Uani 1 1 d . . .
Cl1 Cl 1.0000 0.0000 1.0000 0.0209(6) Uani 1 2 d S . .
F3 F 1.1299(4) 0.0171(6) 1.0374(4) 0.0329(12) Uani 1 1 d . . .
F1 F 1.0103(4) 0.1078(5) 0.8972(4) 0.0288(11) Uani 1 1 d . . .
F2 F 0.9768(4) 0.1481(5) 1.0691(4) 0.0306(12) Uani 1 1 d . . .
F14 F 0.7364(4) 0.2127(5) 0.3716(4) 0.0333(12) Uani 1 1 d . . .
F16 F 0.8873(4) -0.1669(5) 0.3443(4) 0.0295(12) Uani 1 1 d . . .
F17 F 0.6707(4) -0.0808(6) 0.3263(4) 0.0312(12) Uani 1 1 d . . .
F15 F 0.9468(4) 0.1267(6) 0.3860(4) 0.0354(13) Uani 1 1 d . . .

loop_
_atom_site_aniso_label
_atom_site_aniso_U_11
_atom_site_aniso_U_22
_atom_site_aniso_U_33
_atom_site_aniso_U_23
_atom_site_aniso_U_13
_atom_site_aniso_U_12
Sb2 0.0229(3) 0.0180(3) 0.0167(3) -0.0010(2) 0.00242(19) 0.0014(2)
Sb1 0.0254(3) 0.0201(3) 0.0213(3) -0.0019(2) 0.0068(2) -0.0034(2)
F8 0.050(4) 0.030(3) 0.044(3) -0.009(2) 0.007(3) -0.023(3)
F7 0.058(4) 0.039(3) 0.038(3) -0.001(2) 0.033(3) 0.000(3)
F12 0.028(3) 0.034(3) 0.015(2) 0.0010(19) -0.0009(18) 0.007(2)
F10 0.101(6) 0.037(3) 0.056(4) -0.019(3) 0.052(4) -0.034(4)
F9 0.030(3) 0.079(4) 0.020(2) 0.011(3) -0.006(2) 0.000(3)
F13 0.047(3) 0.031(3) 0.019(2) 0.005(2) 0.007(2) 0.004(2)
F11 0.033(4) 0.079(5) 0.053(4) 0.021(3) 0.010(3) 0.027(3)
Cl2 0.0211(14) 0.0209(14) 0.0183(11) -0.0020(10) 0.0042(10) 0.0025(11)
F6 0.033(3) 0.027(3) 0.031(3) -0.001(2) 0.012(2) 0.012(2)
F5 0.032(3) 0.041(3) 0.019(2) 0.001(2) -0.007(2) 0.008(2)
F4 0.028(3) 0.026(3) 0.035(3) -0.002(2) 0.007(2) -0.006(2)
Cl1 0.0160(13) 0.0233(14) 0.0224(12) -0.0015(11) -0.0014(10) -0.0015(11)
F3 0.017(3) 0.044(3) 0.036(3) 0.002(2) -0.006(2) 0.001(2)
F1 0.031(3) 0.029(3) 0.026(3) 0.008(2) 0.004(2) 0.002(2)
F2 0.038(3) 0.024(3) 0.030(3) -0.008(2) 0.007(2) -0.002(2)
F14 0.043(3) 0.026(3) 0.032(3) 0.002(2) 0.009(2) 0.013(2)
F16 0.039(3) 0.022(3) 0.028(3) -0.0003(19) 0.006(2) 0.013(2)
F17 0.022(3) 0.042(3) 0.028(3) 0.004(2) 0.001(2) 0.000(2)
F15 0.025(3) 0.040(3) 0.042(3) -0.011(2) 0.006(2) -0.008(2)

loop_
_atom_type_symbol
_atom_type_description
_atom_type_scat_dispersion_real
_atom_type_scat_dispersion_imag
_atom_type_scat_source
F F 0.0171 0.0103 'International Tables Vol C Tables 4.2.6.8 and 6.1.1.4'
Cl Cl 0.1484 0.1585 'International Tables Vol C Tables 4.2.6.8 and 6.1.1.4'
Sb Sb -0.5866 1.5461 'International Tables Vol C Tables 4.2.6.8 and 6.1.1.4'

loop_
_geom_angle_atom_site_label_1
_geom_angle_atom_site_label_2
_geom_angle_atom_site_label_3
_geom_angle
_geom_angle_site_symmetry_1
_geom_angle_site_symmetry_3
_geom_angle_publ_flag
F17 Sb2 F14 90.8(2) . . ?
F17 Sb2 F15 171.8(2) . . ?
F14 Sb2 F15 87.9(2) . . ?
F17 Sb2 F16 91.0(2) . . ?
F14 Sb2 F16 170.5(2) . . ?
F15 Sb2 F16 89.0(2) . . ?
F17 Sb2 F13 93.3(2) . . ?
F14 Sb2 F13 95.3(2) . . ?
F15 Sb2 F13 94.9(2) . . ?
F16 Sb2 F13 94.0(2) . . ?
F17 Sb2 F12 85.8(2) . . ?
F14 Sb2 F12 86.15(19) . . ?
F15 Sb2 F12 86.0(2) . . ?
F16 Sb2 F12 84.68(19) . . ?
F13 Sb2 F12 178.3(2) . . ?
F9 Sb1 F10 90.0(3) . . ?
F9 Sb1 F8 90.4(3) . . ?
F10 Sb1 F8 167.7(2) . . ?
F9 Sb1 F7 93.1(2) . . ?
F10 Sb1 F7 96.1(2) . . ?
F8 Sb1 F7 96.1(2) . . ?
F9 Sb1 F11 172.6(2) . . ?
F10 Sb1 F11 88.4(3) . . ?
F8 Sb1 F11 89.6(3) . . ?
F7 Sb1 F11 94.3(3) . . ?
F9 Sb1 F12 86.1(2) . . ?
F10 Sb1 F12 84.3(2) . . ?
F8 Sb1 F12 83.5(2) . . ?
F7 Sb1 F12 179.1(2) . . ?
F11 Sb1 F12 86.5(2) . . ?
Sb2 F12 Sb1 145.2(3) . . ?
F5 Cl2 F5 180.000(1) 3_657 . ?
F5 Cl2 F6 90.1(2) 3_657 3_657 ?
F5 Cl2 F6 89.9(2) . 3_657 ?
F5 Cl2 F6 89.9(2) 3_657 . ?
F5 Cl2 F6 90.1(2) . . ?
F6 Cl2 F6 180.0(3) 3_657 . ?
F5 Cl2 F4 90.0(3) 3_657 3_657 ?
F5 Cl2 F4 90.0(3) . 3_657 ?
F6 Cl2 F4 90.0(3) 3_657 3_657 ?
F6 Cl2 F4 90.0(3) . 3_657 ?
F5 Cl2 F4 90.0(3) 3_657 . ?
F5 Cl2 F4 90.0(3) . . ?
F6 Cl2 F4 90.0(3) 3_657 . ?
F6 Cl2 F4 90.0(3) . . ?
F4 Cl2 F4 180.000(1) 3_657 . ?
F2 Cl1 F2 180.000(1) . 3_757 ?
F2 Cl1 F3 90.5(3) . . ?
F2 Cl1 F3 89.5(3) 3_757 . ?
F2 Cl1 F3 89.5(3) . 3_757 ?
F2 Cl1 F3 90.5(3) 3_757 3_757 ?
F3 Cl1 F3 180.000(1) . 3_757 ?
F2 Cl1 F1 90.1(2) . 3_757 ?
F2 Cl1 F1 89.9(2) 3_757 3_757 ?
F3 Cl1 F1 90.2(3) . 3_757 ?
F3 Cl1 F1 89.8(3) 3_757 3_757 ?
F2 Cl1 F1 89.9(2) . . ?
F2 Cl1 F1 90.1(2) 3_757 . ?
F3 Cl1 F1 89.8(3) . . ?
F3 Cl1 F1 90.2(3) 3_757 . ?
F1 Cl1 F1 180.000(1) 3_757 . ?

loop_
_geom_bond_atom_site_label_1
_geom_bond_atom_site_label_2
_geom_bond_distance
_geom_bond_site_symmetry_2
_geom_bond_publ_flag
Sb2 F17 1.843(5) . ?
Sb2 F14 1.852(5) . ?
Sb2 F15 1.855(5) . ?
Sb2 F16 1.862(4) . ?
Sb2 F13 1.864(4) . ?
Sb2 F12 2.019(4) . ?
Sb1 F9 1.841(5) . ?
Sb1 F10 1.846(5) . ?
Sb1 F8 1.850(5) . ?
Sb1 F7 1.852(4) . ?
Sb1 F11 1.857(6) . ?
Sb1 F12 2.045(4) . ?
Cl2 F5 1.547(4) 3_657 ?
Cl2 F5 1.547(4) . ?
Cl2 F6 1.550(4) 3_657 ?
Cl2 F6 1.550(4) . ?
Cl2 F4 1.551(4) 3_657 ?
Cl2 F4 1.551(4) . ?
Cl1 F2 1.548(4) . ?
Cl1 F2 1.548(4) 3_757 ?
Cl1 F3 1.548(5) . ?
Cl1 F3 1.548(5) 3_757 ?
Cl1 F1 1.558(4) 3_757 ?
Cl1 F1 1.558(4) . ?
